data_7237739
loop_
_publ_author_name
'Naito, Toshio'
'Karasudani, Tomoaki'
'Yamamoto, Ryoma'
'Zhang, Ming Yang'
'Yamamoto, Takashi'

_publ_section_title
;
 A possibly highly conducting state in an optically excited molecular
 crystal
;
_journal_issue 30
_journal_name_full 'Journal of Materials Chemistry C'
_journal_page_first 9175
_journal_paper_doi 10.1039/C9TC00491B
_journal_volume 7
_journal_year 2019
_chemical_formula_moiety 'C54 H21 N5 Ni6 S60'
_chemical_formula_sum 'C54 H21 N5 Ni6 S60'
_chemical_formula_weight 3015.59
_chemical_name_systematic BPY[Ni(dmit)2]6(CH3CN)3
_space_group_crystal_system triclinic
_space_group_IT_number 2
_space_group_name_Hall '-P 1'
_space_group_name_H-M_alt 'P -1'
_atom_sites_solution_hydrogens geom
_atom_sites_solution_primary direct
_atom_sites_solution_secondary difmap
_audit_update_record
;
2019-01-04 deposited with the CCDC.	2019-06-19 downloaded from the CCDC.
;
_cell_angle_alpha 94.380(7)
_cell_angle_beta 99.819(7)
_cell_angle_gamma 91.961(7)
_cell_formula_units_Z 2
_cell_length_a 13.4930(3)
_cell_length_b 18.9594(4)
_cell_length_c 19.9690(4)
_cell_measurement_reflns_used 35966
_cell_measurement_temperature 296
_cell_measurement_theta_max 68.18
_cell_measurement_theta_min 3.11
_cell_volume 5013.1(2)
_computing_cell_refinement 'RAPID AUTO'
_computing_data_collection 'RAPID AUTO (Rigaku, ????)'
_computing_data_reduction 'RAPID AUTO'
_computing_molecular_graphics 'CrystalStructure 4.2.2'
_computing_publication_material 'CrystalStructure 4.2.2 (Rigaku, 2016)'
_computing_structure_refinement 'SHELXL Version 2014/6 (Sheldrick, 2008)'
_computing_structure_solution 'SIR2011 (Burla, et al., 2012)'
_diffrn_ambient_temperature 296
_diffrn_detector_area_resol_mean 10.000
_diffrn_measured_fraction_theta_full 0.981
_diffrn_measured_fraction_theta_max 0.979
_diffrn_measurement_device_type 'Rigaku R-AXIS RAPID'
_diffrn_measurement_method \w
_diffrn_radiation_type 'Cu K\a'
_diffrn_radiation_wavelength 1.54187
_diffrn_reflns_av_R_equivalents 0.1049
_diffrn_reflns_Laue_measured_fraction_full 0.981
_diffrn_reflns_Laue_measured_fraction_max 0.979
_diffrn_reflns_limit_h_max 16
_diffrn_reflns_limit_h_min -16
_diffrn_reflns_limit_k_max 22
_diffrn_reflns_limit_k_min -22
_diffrn_reflns_limit_l_max 23
_diffrn_reflns_limit_l_min -24
_diffrn_reflns_number 57779
_diffrn_reflns_point_group_measured_fraction_full 0.981
_diffrn_reflns_point_group_measured_fraction_max 0.979
_diffrn_reflns_theta_full 67.687
_diffrn_reflns_theta_max 68.235
_diffrn_reflns_theta_min 3.111
_diffrn_standards_number 0
_exptl_absorpt_coefficient_mu 13.256
_exptl_absorpt_correction_T_max 0.346
_exptl_absorpt_correction_T_min 0.125
_exptl_absorpt_correction_type multi-scan
_exptl_absorpt_process_details 'ABSCOR (Rigaku, 1995)'
_exptl_crystal_colour black
_exptl_crystal_density_diffrn 1.998
_exptl_crystal_density_method 'not measured'
_exptl_crystal_description chip
_exptl_crystal_F_000 3016.00
_exptl_crystal_preparation Photoconductivity
_exptl_crystal_recrystallization_method 'Re-crystallisation from solvent'
_exptl_crystal_size_max 0.270
_exptl_crystal_size_mid 0.090
_exptl_crystal_size_min 0.080
_refine_diff_density_max 1.39
_refine_diff_density_min -0.75
_refine_ls_extinction_method none
_refine_ls_goodness_of_fit_ref 0.757
_refine_ls_hydrogen_treatment constr
_refine_ls_number_parameters 1129
_refine_ls_number_reflns 17959
_refine_ls_number_restraints 0
_refine_ls_R_factor_all 0.1421
_refine_ls_R_factor_gt 0.0675
_refine_ls_shift/su_max 0.000
_refine_ls_structure_factor_coef Fsqd
_refine_ls_weighting_details 'w = 1/[\s^2^(Fo^2^)+(0.0556P)^2^] where P=(Fo^2^+2Fc^2^)/3'
_refine_ls_weighting_scheme calc
_refine_ls_wR_factor_gt 0.1304
_refine_ls_wR_factor_ref 0.1745
_reflns_Friedel_coverage 0.000
_reflns_number_gt 5735
_reflns_number_total 17959
_reflns_threshold_expression F^2^>2.0\s(F^2^)
_cod_data_source_file c9tc00491b2.cif
_cod_data_source_block 180207
_cod_database_code 7237739
_shelxl_version_number 2014/6

loop_
_space_group_symop_id
_space_group_symop_operation_xyz
1 +X,+Y,+Z
2 -X,-Y,-Z

loop_
_atom_site_label
_atom_site_type_symbol
_atom_site_fract_x
_atom_site_fract_y
_atom_site_fract_z
_atom_site_U_iso_or_equiv
_atom_site_adp_type
_atom_site_occupancy
_atom_site_site_symmetry_order
_atom_site_calc_flag
_atom_site_refinement_flags_posn
_atom_site_refinement_flags_adp
Ni1 Ni -0.07348(7) 0.23108(5) 0.61193(5) 0.0382(3) Uani 1 1 d . .
Ni2 Ni 0.12488(7) 0.45572(5) 0.49211(5) 0.0408(3) Uani 1 1 d . .
Ni3 Ni 0.10515(7) 0.11250(5) 0.43816(5) 0.0365(3) Uani 1 1 d . .
Ni4 Ni 0.37034(8) 0.37068(5) 0.48310(5) 0.0410(3) Uani 1 1 d . .
Ni5 Ni 0.34485(7) 0.02760(5) 0.43101(5) 0.0387(3) Uani 1 1 d . .
Ni6 Ni 0.60689(8) 0.28639(5) 0.46165(5) 0.0411(3) Uani 1 1 d . .
S1 S 0.04607(17) 0.30824(11) 0.97013(10) 0.0808(7) Uani 1 1 d . .
S2 S 0.03375(14) 0.35155(9) 0.83004(9) 0.0538(5) Uani 1 1 d . .
S3 S -0.00844(14) 0.20390(10) 0.84874(9) 0.0550(6) Uani 1 1 d . .
S4 S -0.02717(13) 0.32632(8) 0.67710(9) 0.0441(5) Uani 1 1 d . .
S5 S -0.05870(13) 0.16571(8) 0.69629(8) 0.0418(5) Uani 1 1 d . .
S6 S -0.09519(13) 0.29734(8) 0.52878(9) 0.0424(5) Uani 1 1 d . .
S7 S -0.11527(13) 0.13665(8) 0.54510(9) 0.0421(5) Uani 1 1 d . .
S8 S -0.15995(13) 0.26422(9) 0.37760(9) 0.0450(5) Uani 1 1 d . .
S9 S -0.17965(13) 0.11313(9) 0.39257(9) 0.0457(5) Uani 1 1 d . .
S10 S -0.22696(14) 0.16518(11) 0.25513(9) 0.0654(6) Uani 1 1 d . .
S11 S 0.26228(15) 0.51526(10) 0.85135(10) 0.0656(6) Uani 1 1 d . .
S12 S 0.22285(13) 0.56985(9) 0.71435(9) 0.0470(5) Uani 1 1 d . .
S13 S 0.20901(13) 0.41863(9) 0.72602(9) 0.0433(5) Uani 1 1 d . .
S14 S 0.16375(13) 0.55050(8) 0.56081(9) 0.0439(5) Uani 1 1 d . .
S15 S 0.14729(13) 0.38735(8) 0.57397(8) 0.0419(5) Uani 1 1 d . .
S16 S 0.10529(13) 0.52345(8) 0.40975(9) 0.0448(5) Uani 1 1 d . .
S17 S 0.08096(13) 0.36135(8) 0.42425(9) 0.0441(5) Uani 1 1 d . .
S18 S 0.03908(13) 0.49213(9) 0.25775(9) 0.0463(5) Uani 1 1 d . .
S19 S 0.02009(13) 0.34086(9) 0.27069(9) 0.0468(5) Uani 1 1 d . .
S20 S -0.02376(15) 0.39408(10) 0.13347(10) 0.0681(6) Uani 1 1 d . .
S21 S 0.24168(15) 0.17634(10) 0.79713(9) 0.0640(6) Uani 1 1 d . .
S22 S 0.20636(13) 0.22908(9) 0.65890(9) 0.0436(5) Uani 1 1 d . .
S23 S 0.18232(13) 0.07857(9) 0.67335(9) 0.0430(5) Uani 1 1 d . .
S24 S 0.14904(13) 0.20671(8) 0.50544(8) 0.0413(5) Uani 1 1 d . .
S25 S 0.12237(12) 0.04513(8) 0.52147(8) 0.0393(5) Uani 1 1 d . .
S26 S 0.08769(13) 0.18061(8) 0.35561(8) 0.0426(5) Uani 1 1 d . .
S27 S 0.05494(13) 0.01868(8) 0.37132(8) 0.0429(5) Uani 1 1 d . .
S28 S 0.01687(14) 0.14861(9) 0.20387(9) 0.0503(5) Uani 1 1 d . .
S29 S -0.01671(14) -0.00072(9) 0.21843(9) 0.0545(6) Uani 1 1 d . .
S30 S -0.06464(17) 0.05245(11) 0.08156(10) 0.0838(8) Uani 1 1 d . .
S31 S 0.51646(16) 0.43253(10) 0.84256(10) 0.0716(7) Uani 1 1 d . .
S32 S 0.47076(13) 0.48605(9) 0.70472(9) 0.0452(5) Uani 1 1 d . .
S33 S 0.45287(13) 0.33551(9) 0.71830(9) 0.0456(5) Uani 1 1 d . .
S34 S 0.41187(13) 0.46525(8) 0.55130(9) 0.0442(5) Uani 1 1 d . .
S35 S 0.38746(13) 0.30227(8) 0.56615(9) 0.0433(5) Uani 1 1 d . .
S36 S 0.35150(13) 0.43904(9) 0.40041(9) 0.0463(5) Uani 1 1 d . .
S37 S 0.32854(13) 0.27656(9) 0.41443(9) 0.0458(5) Uani 1 1 d . .
S38 S 0.28625(13) 0.40736(9) 0.24866(9) 0.0491(5) Uani 1 1 d . .
S39 S 0.26637(13) 0.25597(9) 0.26134(9) 0.0471(5) Uani 1 1 d . .
S40 S 0.22083(16) 0.31058(11) 0.12433(10) 0.0742(7) Uani 1 1 d . .
S41 S 0.49379(15) 0.09037(10) 0.78901(10) 0.0674(6) Uani 1 1 d . .
S42 S 0.44985(13) 0.14420(9) 0.65098(9) 0.0457(5) Uani 1 1 d . .
S43 S 0.42626(13) -0.00638(9) 0.66534(9) 0.0450(5) Uani 1 1 d . .
S44 S 0.38858(13) 0.12200(8) 0.49767(9) 0.0436(5) Uani 1 1 d . .
S45 S 0.36151(13) -0.03904(9) 0.51392(8) 0.0446(5) Uani 1 1 d . .
S46 S 0.32715(13) 0.09223(8) 0.34554(9) 0.0426(5) Uani 1 1 d . .
S47 S 0.30362(13) -0.06932(8) 0.36671(8) 0.0435(5) Uani 1 1 d . .
S48 S 0.26143(14) 0.05274(9) 0.19438(9) 0.0555(6) Uani 1 1 d . .
S49 S 0.23658(13) -0.09594(9) 0.21488(9) 0.0488(5) Uani 1 1 d . .
S50 S 0.1859(2) -0.05128(11) 0.07580(10) 0.0999(9) Uani 1 1 d . .
S51 S 0.76555(15) 0.34994(11) 0.81862(10) 0.0659(6) Uani 1 1 d . .
S52 S 0.71567(13) 0.40307(9) 0.68126(9) 0.0471(5) Uani 1 1 d . .
S53 S 0.69532(13) 0.25198(9) 0.69565(9) 0.0456(5) Uani 1 1 d . .
S54 S 0.64900(13) 0.38124(8) 0.52854(9) 0.0450(5) Uani 1 1 d . .
S55 S 0.62624(13) 0.21965(9) 0.54465(9) 0.0459(5) Uani 1 1 d . .
S56 S 0.59103(13) 0.35060(9) 0.37602(9) 0.0420(5) Uani 1 1 d . .
S57 S 0.56660(13) 0.18926(8) 0.39762(9) 0.0449(5) Uani 1 1 d . .
S58 S 0.52225(14) 0.31051(9) 0.22477(9) 0.0513(5) Uani 1 1 d . .
S59 S 0.50119(13) 0.16131(9) 0.24595(9) 0.0486(5) Uani 1 1 d . .
S60 S 0.44479(17) 0.20594(11) 0.10685(10) 0.0785(7) Uani 1 1 d . .
N1 N 0.4634(6) 0.2976(4) 0.9525(3) 0.068(2) Uani 1 1 d . .
N2 N 0.6599(6) 0.2560(4) 0.9672(4) 0.068(2) Uani 1 1 d . .
N3 N 0.2870(7) 0.1776(5) 0.9598(4) 0.127(4) Uani 1 1 d . .
N4 N 0.7187(7) 0.4253(4) 0.9800(4) 0.106(3) Uani 1 1 d . .
N5 N 0.5963(10) 0.1018(5) 1.0031(9) 0.199(7) Uani 1 1 d . .
C1 C 0.0252(5) 0.2877(4) 0.8867(3) 0.052(2) Uani 1 1 d . .
C2 C -0.0053(4) 0.2958(3) 0.7555(3) 0.0407(18) Uani 1 1 d . .
C3 C -0.0241(5) 0.2258(4) 0.7652(3) 0.0417(18) Uani 1 1 d . .
C4 C -0.1309(5) 0.2403(3) 0.4602(3) 0.0391(18) Uani 1 1 d . .
C5 C -0.1412(4) 0.1683(3) 0.4673(3) 0.0320(16) Uani 1 1 d . .
C6 C -0.1923(4) 0.1802(3) 0.3371(3) 0.0426(18) Uani 1 1 d . .
C7 C 0.2332(4) 0.5020(3) 0.7678(3) 0.0423(18) Uani 1 1 d . .
C8 C 0.1883(4) 0.5158(3) 0.6377(3) 0.0355(17) Uani 1 1 d . .
C9 C 0.1829(4) 0.4435(3) 0.6435(3) 0.0378(18) Uani 1 1 d . .
C10 C 0.0658(4) 0.4673(3) 0.3400(3) 0.0372(17) Uani 1 1 d . .
C11 C 0.0587(5) 0.3946(3) 0.3466(3) 0.0392(18) Uani 1 1 d . .
C12 C 0.0111(5) 0.4078(3) 0.2159(3) 0.0452(19) Uani 1 1 d . .
C13 C 0.2133(4) 0.1619(3) 0.7139(3) 0.0392(18) Uani 1 1 d . .
C14 C 0.1706(4) 0.1755(3) 0.5837(3) 0.0318(16) Uani 1 1 d . .
C15 C 0.1591(4) 0.1025(3) 0.5902(3) 0.0377(18) Uani 1 1 d . .
C16 C 0.0441(4) 0.1232(4) 0.2862(3) 0.0383(18) Uani 1 1 d . .
C17 C 0.0302(5) 0.0519(3) 0.2940(3) 0.0385(18) Uani 1 1 d . .
C18 C -0.0243(5) 0.0664(3) 0.1642(3) 0.050(2) Uani 1 1 d . .
C19 C 0.4824(4) 0.4191(3) 0.7592(3) 0.0396(18) Uani 1 1 d . .
C20 C 0.4342(4) 0.4319(3) 0.6284(3) 0.0316(16) Uani 1 1 d . .
C21 C 0.4272(5) 0.3593(3) 0.6353(3) 0.0435(19) Uani 1 1 d . .
C22 C 0.3123(5) 0.3827(4) 0.3310(3) 0.0443(19) Uani 1 1 d . .
C23 C 0.3052(4) 0.3098(3) 0.3378(3) 0.0334(17) Uani 1 1 d . .
C24 C 0.2553(4) 0.3241(3) 0.2076(3) 0.0427(18) Uani 1 1 d . .
C25 C 0.4583(4) 0.0774(3) 0.7052(3) 0.0446(19) Uani 1 1 d . .
C26 C 0.4100(4) 0.0898(3) 0.5750(3) 0.0336(17) Uani 1 1 d . .
C27 C 0.4009(4) 0.0169(3) 0.5830(3) 0.0357(17) Uani 1 1 d . .
C28 C 0.2875(5) 0.0322(4) 0.2778(3) 0.048(2) Uani 1 1 d . .
C29 C 0.2780(4) -0.0387(3) 0.2883(3) 0.0353(17) Uani 1 1 d . .
C30 C 0.2253(5) -0.0311(3) 0.1579(3) 0.0482(19) Uani 1 1 d . .
C31 C 0.7268(4) 0.3365(3) 0.7357(3) 0.0422(18) Uani 1 1 d . .
C32 C 0.6739(4) 0.3489(3) 0.6059(3) 0.0347(17) Uani 1 1 d . .
C33 C 0.6675(4) 0.2763(3) 0.6136(3) 0.0387(18) Uani 1 1 d . .
C34 C 0.5516(5) 0.2909(4) 0.3087(3) 0.050(2) Uani 1 1 d . .
C35 C 0.5415(4) 0.2201(3) 0.3185(3) 0.0319(16) Uani 1 1 d . .
C36 C 0.4869(4) 0.2255(3) 0.1879(3) 0.0402(18) Uani 1 1 d . .
C37 C 0.3728(8) 0.3215(5) 0.9377(5) 0.085(3) Uani 1 1 d . .
H37 H 0.3273 0.2998 0.9011 0.102 Uiso 1 1 calc R U
C38 C 0.3444(6) 0.3780(4) 0.9757(5) 0.075(3) Uani 1 1 d . .
H38 H 0.2816 0.3969 0.9646 0.090 Uiso 1 1 calc R U
C39 C 0.4144(7) 0.4059(4) 1.0318(5) 0.084(3) Uani 1 1 d . .
H39 H 0.3959 0.4422 1.0604 0.101 Uiso 1 1 calc R U
C40 C 0.5080(7) 0.3821(4) 1.0460(4) 0.077(3) Uani 1 1 d . .
H40 H 0.5552 0.4043 1.0814 0.092 Uiso 1 1 calc R U
C41 C 0.5321(6) 0.3246(4) 1.0071(4) 0.048(2) Uani 1 1 d . .
C42 C 0.6297(6) 0.2899(4) 1.0231(5) 0.051(2) Uani 1 1 d . .
C43 C 0.6869(8) 0.2953(4) 1.0856(5) 0.078(3) Uani 1 1 d . .
H43 H 0.6643 0.3194 1.1220 0.093 Uiso 1 1 calc R U
C44 C 0.7816(9) 0.2641(6) 1.0958(6) 0.110(4) Uani 1 1 d . .
H44 H 0.8205 0.2650 1.1391 0.132 Uiso 1 1 calc R U
C45 C 0.8143(9) 0.2328(6) 1.0401(7) 0.113(4) Uani 1 1 d . .
H45 H 0.8784 0.2153 1.0440 0.136 Uiso 1 1 calc R U
C46 C 0.7530(8) 0.2280(4) 0.9808(6) 0.089(3) Uani 1 1 d . .
H46 H 0.7750 0.2031 0.9446 0.107 Uiso 1 1 calc R U
C47 C 0.5966(7) 0.2475(5) 0.9015(4) 0.098(3) Uani 1 1 d . .
H47A H 0.6160 0.2068 0.8751 0.118 Uiso 1 1 calc R U
H47B H 0.6043 0.2891 0.8771 0.118 Uiso 1 1 calc R U
C48 C 0.4896(6) 0.2371(4) 0.9104(4) 0.076(3) Uani 1 1 d . .
H48A H 0.4458 0.2331 0.8663 0.091 Uiso 1 1 calc R U
H48B H 0.4809 0.1939 0.9322 0.091 Uiso 1 1 calc R U
C49 C 0.1474(6) 0.1321(4) 1.0169(4) 0.103(3) Uani 1 1 d . .
H49A H 0.1565 0.0836 1.0264 0.123 Uiso 1 1 calc R U
H49B H 0.0841 0.1356 0.9874 0.123 Uiso 1 1 calc R U
H49C H 0.1482 0.1606 1.0589 0.123 Uiso 1 1 calc R U
C50 C 0.2277(8) 0.1566(5) 0.9842(5) 0.080(3) Uani 1 1 d . .
C51 C 0.8658(7) 0.4918(5) 0.9494(5) 0.164(5) Uani 1 1 d . .
H51A H 0.9130 0.4591 0.9360 0.197 Uiso 1 1 calc R U
H51B H 0.8981 0.5225 0.9879 0.197 Uiso 1 1 calc R U
H51C H 0.8421 0.5195 0.9122 0.197 Uiso 1 1 calc R U
C52 C 0.7825(8) 0.4534(5) 0.9674(5) 0.076(3) Uani 1 1 d . .
C53 C 0.6389(11) 0.0149(8) 1.0917(8) 0.266(9) Uani 1 1 d . .
H53A H 0.7099 0.0189 1.1092 0.319 Uiso 1 1 calc R U
H53B H 0.6197 -0.0331 1.0745 0.319 Uiso 1 1 calc R U
H53C H 0.6025 0.0285 1.1276 0.319 Uiso 1 1 calc R U
C54 C 0.6158(16) 0.0609(8) 1.0374(14) 0.256(14) Uani 1 1 d . .

loop_
_atom_site_aniso_label
_atom_site_aniso_U_11
_atom_site_aniso_U_22
_atom_site_aniso_U_33
_atom_site_aniso_U_23
_atom_site_aniso_U_13
_atom_site_aniso_U_12
Ni1 0.0467(8) 0.0329(7) 0.0330(7) 0.0025(6) 0.0031(6) -0.0068(6)
Ni2 0.0513(8) 0.0330(7) 0.0368(7) 0.0017(6) 0.0066(6) -0.0077(6)
Ni3 0.0443(7) 0.0316(7) 0.0313(7) -0.0001(5) 0.0024(5) -0.0057(6)
Ni4 0.0508(8) 0.0341(7) 0.0361(7) -0.0005(6) 0.0060(6) -0.0128(6)
Ni5 0.0492(8) 0.0318(7) 0.0333(7) 0.0007(6) 0.0051(6) -0.0091(6)
Ni6 0.0514(8) 0.0355(7) 0.0346(7) 0.0004(6) 0.0056(6) -0.0090(6)
S1 0.129(2) 0.0711(16) 0.0343(12) -0.0043(11) -0.0027(13) -0.0031(14)
S2 0.0770(15) 0.0379(12) 0.0407(11) -0.0034(9) -0.0006(10) -0.0092(11)
S3 0.0823(15) 0.0434(12) 0.0359(11) 0.0034(9) 0.0026(10) -0.0074(11)
S4 0.0585(13) 0.0338(11) 0.0369(11) 0.0002(9) 0.0032(9) -0.0110(9)
S5 0.0576(13) 0.0286(10) 0.0368(11) 0.0019(8) 0.0033(9) -0.0030(9)
S6 0.0566(13) 0.0305(11) 0.0379(11) 0.0021(9) 0.0037(9) -0.0064(9)
S7 0.0552(13) 0.0325(11) 0.0363(11) 0.0028(8) 0.0032(9) -0.0065(9)
S8 0.0585(13) 0.0384(12) 0.0367(11) 0.0086(9) 0.0024(9) 0.0000(10)
S9 0.0582(13) 0.0402(12) 0.0348(11) -0.0043(9) 0.0023(9) -0.0050(10)
S10 0.0754(15) 0.0830(16) 0.0328(11) -0.0051(11) 0.0007(11) -0.0041(13)
S11 0.0897(17) 0.0628(15) 0.0379(12) -0.0038(11) -0.0023(11) -0.0023(12)
S12 0.0594(13) 0.0366(11) 0.0415(11) -0.0014(9) 0.0020(10) -0.0044(10)
S13 0.0536(13) 0.0349(11) 0.0395(11) 0.0063(9) 0.0013(9) 0.0010(9)
S14 0.0605(13) 0.0296(11) 0.0393(11) 0.0044(9) 0.0036(9) -0.0071(9)
S15 0.0551(13) 0.0309(11) 0.0374(11) 0.0020(9) 0.0041(9) -0.0082(9)
S16 0.0642(13) 0.0277(11) 0.0403(11) 0.0016(9) 0.0054(10) -0.0086(10)
S17 0.0604(13) 0.0315(11) 0.0387(11) 0.0042(9) 0.0058(9) -0.0094(9)
S18 0.0608(13) 0.0374(12) 0.0395(11) 0.0048(9) 0.0049(10) -0.0006(10)
S19 0.0605(13) 0.0362(11) 0.0411(11) -0.0045(9) 0.0065(10) -0.0048(10)
S20 0.0925(17) 0.0667(15) 0.0402(12) -0.0018(11) 0.0029(12) -0.0082(13)
S21 0.0792(16) 0.0741(15) 0.0320(11) -0.0080(11) -0.0023(11) -0.0055(12)
S22 0.0539(13) 0.0364(11) 0.0359(11) -0.0060(9) 0.0001(9) -0.0059(9)
S23 0.0550(13) 0.0376(11) 0.0339(10) 0.0063(9) 0.0007(9) -0.0045(10)
S24 0.0557(13) 0.0301(10) 0.0349(10) 0.0020(8) 0.0009(9) -0.0084(9)
S25 0.0502(12) 0.0298(10) 0.0345(10) 0.0008(8) 0.0006(9) -0.0095(9)
S26 0.0588(13) 0.0310(11) 0.0348(10) 0.0020(8) 0.0009(9) -0.0072(9)
S27 0.0598(13) 0.0325(11) 0.0328(10) 0.0007(8) 0.0018(9) -0.0116(9)
S28 0.0704(14) 0.0440(12) 0.0345(11) 0.0060(9) 0.0024(10) 0.0005(10)
S29 0.0793(15) 0.0444(12) 0.0343(11) -0.0042(9) -0.0002(10) -0.0111(11)
S30 0.127(2) 0.0786(17) 0.0349(12) 0.0028(12) -0.0131(13) -0.0104(15)
S31 0.1117(19) 0.0582(14) 0.0379(12) -0.0044(11) -0.0015(12) -0.0030(13)
S32 0.0576(13) 0.0354(11) 0.0389(11) -0.0036(9) 0.0026(9) -0.0065(10)
S33 0.0605(13) 0.0365(11) 0.0378(11) 0.0027(9) 0.0032(9) 0.0016(10)
S34 0.0625(14) 0.0309(11) 0.0368(11) 0.0006(9) 0.0059(9) -0.0127(10)
S35 0.0553(13) 0.0323(11) 0.0393(11) -0.0025(9) 0.0044(9) -0.0102(9)
S36 0.0639(13) 0.0329(11) 0.0386(11) 0.0002(9) 0.0028(10) -0.0116(10)
S37 0.0644(14) 0.0335(11) 0.0367(11) 0.0004(9) 0.0056(10) -0.0150(10)
S38 0.0653(14) 0.0399(12) 0.0405(11) 0.0043(9) 0.0046(10) -0.0001(10)
S39 0.0595(13) 0.0372(11) 0.0411(11) -0.0052(9) 0.0041(10) -0.0047(10)
S40 0.1081(19) 0.0719(16) 0.0354(12) -0.0051(11) -0.0034(12) 0.0031(14)
S41 0.0909(17) 0.0670(15) 0.0374(12) -0.0096(11) -0.0010(11) -0.0014(13)
S42 0.0578(13) 0.0359(11) 0.0397(11) -0.0066(9) 0.0042(10) -0.0062(10)
S43 0.0611(13) 0.0353(11) 0.0365(11) 0.0003(9) 0.0032(9) 0.0042(10)
S44 0.0600(13) 0.0315(11) 0.0378(11) 0.0023(9) 0.0078(9) -0.0128(9)
S45 0.0675(14) 0.0303(11) 0.0329(10) -0.0012(8) 0.0043(9) -0.0109(10)
S46 0.0599(13) 0.0268(10) 0.0392(11) -0.0005(8) 0.0059(9) -0.0045(9)
S47 0.0638(13) 0.0307(11) 0.0327(10) 0.0000(8) 0.0029(9) -0.0090(9)
S48 0.0892(16) 0.0376(12) 0.0355(11) 0.0056(9) -0.0016(10) 0.0009(11)
S49 0.0729(14) 0.0326(11) 0.0357(11) -0.0020(9) -0.0018(10) -0.0027(10)
S50 0.191(3) 0.0633(16) 0.0331(12) -0.0021(11) -0.0122(15) 0.0009(16)
S51 0.0781(16) 0.0771(16) 0.0370(12) -0.0081(11) 0.0032(11) -0.0110(13)
S52 0.0604(13) 0.0392(12) 0.0384(11) -0.0059(9) 0.0054(9) -0.0101(10)
S53 0.0594(13) 0.0372(11) 0.0392(11) 0.0039(9) 0.0054(10) 0.0025(10)
S54 0.0648(13) 0.0323(11) 0.0359(11) 0.0027(9) 0.0068(9) -0.0143(10)
S55 0.0679(14) 0.0289(11) 0.0368(11) 0.0010(9) 0.0011(10) -0.0106(10)
S56 0.0546(13) 0.0305(11) 0.0402(11) 0.0018(9) 0.0078(9) -0.0040(9)
S57 0.0631(13) 0.0324(11) 0.0363(11) 0.0027(9) 0.0019(9) -0.0079(10)
S58 0.0713(14) 0.0442(12) 0.0366(11) 0.0084(9) 0.0041(10) -0.0058(11)
S59 0.0640(14) 0.0391(12) 0.0379(11) -0.0010(9) -0.0022(10) -0.0034(10)
S60 0.1173(19) 0.0759(16) 0.0351(12) 0.0026(11) -0.0008(12) -0.0250(14)
N1 0.075(6) 0.073(6) 0.055(5) -0.022(4) 0.022(5) -0.041(5)
N2 0.065(6) 0.053(5) 0.082(6) -0.001(4) 0.009(5) -0.016(4)
N3 0.137(9) 0.169(9) 0.070(7) 0.005(6) 0.019(6) -0.053(7)
N4 0.156(9) 0.094(7) 0.067(6) 0.011(5) 0.028(6) -0.035(6)
N5 0.153(9) 0.080(9) 0.41(2) 0.064(11) 0.165(11) 0.053(8)
C1 0.064(5) 0.053(5) 0.034(4) -0.002(4) -0.002(4) -0.007(4)
C2 0.047(5) 0.043(5) 0.031(4) 0.003(4) 0.006(3) -0.011(4)
C3 0.044(5) 0.043(5) 0.038(4) 0.011(4) 0.006(4) -0.003(4)
C4 0.056(5) 0.028(4) 0.034(4) 0.006(3) 0.007(4) -0.003(4)
C5 0.021(4) 0.040(4) 0.035(4) -0.003(3) 0.006(3) 0.012(3)
C6 0.047(5) 0.040(5) 0.037(4) 0.005(4) -0.002(4) -0.003(4)
C7 0.044(5) 0.037(4) 0.042(4) -0.006(4) 0.002(4) 0.003(4)
C8 0.031(4) 0.035(4) 0.039(4) -0.004(3) 0.002(3) 0.002(3)
C9 0.050(5) 0.036(4) 0.028(4) 0.004(3) 0.009(3) -0.007(4)
C10 0.039(4) 0.042(5) 0.031(4) 0.007(4) 0.006(3) 0.003(4)
C11 0.051(5) 0.030(4) 0.036(4) -0.003(3) 0.009(4) 0.000(4)
C12 0.060(5) 0.033(4) 0.041(4) -0.005(4) 0.007(4) -0.003(4)
C13 0.039(4) 0.038(4) 0.038(4) -0.004(4) 0.004(3) 0.004(4)
C14 0.022(4) 0.032(4) 0.043(4) -0.001(3) 0.008(3) 0.013(3)
C15 0.050(5) 0.036(4) 0.025(4) 0.007(3) 0.002(3) -0.008(4)
C16 0.037(4) 0.049(5) 0.029(4) 0.012(4) 0.003(3) 0.005(4)
C17 0.057(5) 0.027(4) 0.029(4) 0.004(3) 0.002(3) 0.002(4)
C18 0.077(5) 0.039(5) 0.026(4) -0.004(3) -0.007(4) -0.006(4)
C19 0.039(4) 0.029(4) 0.044(4) 0.002(3) -0.012(3) 0.014(3)
C20 0.028(4) 0.020(4) 0.045(4) 0.001(3) -0.001(3) 0.016(3)
C21 0.057(5) 0.044(5) 0.030(4) 0.004(4) 0.010(4) -0.016(4)
C22 0.050(5) 0.052(5) 0.031(4) 0.004(4) 0.010(4) -0.011(4)
C23 0.037(4) 0.019(4) 0.044(4) 0.003(3) 0.002(3) 0.012(3)
C24 0.043(5) 0.038(5) 0.042(4) 0.005(4) -0.008(3) 0.011(4)
C25 0.042(4) 0.041(5) 0.042(4) -0.008(4) -0.012(3) 0.006(4)
C26 0.027(4) 0.036(4) 0.037(4) 0.001(3) 0.003(3) 0.014(3)
C27 0.050(5) 0.029(4) 0.030(4) 0.002(3) 0.014(3) -0.001(4)
C28 0.068(5) 0.042(5) 0.030(4) 0.005(4) 0.002(4) -0.026(4)
C29 0.025(4) 0.040(4) 0.041(4) 0.011(4) -0.001(3) 0.011(3)
C30 0.062(5) 0.038(5) 0.040(4) 0.003(4) -0.008(4) 0.026(4)
C31 0.047(5) 0.036(4) 0.040(4) 0.002(4) -0.003(4) -0.001(4)
C32 0.031(4) 0.034(4) 0.036(4) 0.002(3) -0.001(3) 0.004(3)
C33 0.041(4) 0.042(5) 0.033(4) 0.001(4) 0.009(3) -0.005(4)
C34 0.058(5) 0.058(5) 0.032(4) 0.008(4) 0.009(4) -0.030(4)
C35 0.021(4) 0.035(4) 0.040(4) 0.006(3) 0.002(3) 0.016(3)
C36 0.041(4) 0.032(4) 0.044(4) 0.003(4) -0.006(3) 0.017(3)
C37 0.093(8) 0.087(9) 0.073(7) -0.001(6) 0.022(7) -0.046(7)
C38 0.058(7) 0.051(6) 0.116(9) 0.012(6) 0.007(6) 0.038(5)
C39 0.084(8) 0.070(7) 0.105(9) -0.024(6) 0.048(7) -0.009(6)
C40 0.071(7) 0.076(7) 0.084(7) -0.031(5) 0.035(6) -0.024(6)
C41 0.053(5) 0.042(5) 0.043(5) 0.010(4) -0.006(4) -0.001(4)
C42 0.066(6) 0.026(5) 0.059(6) 0.011(4) 0.004(5) 0.005(4)
C43 0.092(8) 0.070(7) 0.068(7) -0.006(5) 0.012(6) -0.017(6)
C44 0.096(10) 0.109(10) 0.121(11) 0.043(9) 0.002(9) -0.031(8)
C45 0.074(9) 0.129(11) 0.131(12) 0.041(10) -0.005(9) -0.023(8)
C46 0.070(8) 0.059(7) 0.134(11) -0.002(7) 0.008(7) 0.006(6)
C47 0.102(8) 0.116(8) 0.073(7) -0.046(6) 0.032(7) -0.038(7)
C48 0.076(7) 0.066(6) 0.077(7) -0.019(5) -0.001(5) -0.006(5)
C49 0.135(9) 0.051(6) 0.127(10) 0.002(6) 0.034(8) 0.020(6)
C50 0.095(10) 0.075(8) 0.065(8) 0.006(6) 0.004(6) -0.001(7)
C51 0.154(11) 0.128(10) 0.208(13) -0.042(9) 0.069(9) -0.086(8)
C52 0.119(11) 0.056(7) 0.052(6) 0.002(5) 0.012(6) -0.020(6)
C53 0.34(2) 0.196(17) 0.31(2) 0.098(16) 0.155(17) -0.051(15)
C54 0.26(2) 0.078(14) 0.49(4) 0.075(16) 0.21(3) -0.010(14)

loop_
_atom_type_symbol
_atom_type_description
_atom_type_scat_dispersion_real
_atom_type_scat_dispersion_imag
_atom_type_scat_source
C C 0.0181 0.0091
;
International Tables for Crystallography
(Vol. C, Tables 4.2.6.8 and 6.1.1.4)
;
H H 0.0000 0.0000
;
International Tables for Crystallography
(Vol. C, Table 6.1.1.4)
;
N N 0.0311 0.0180
;
International Tables for Crystallography
(Vol. C, Tables 4.2.6.8 and 6.1.1.4)
;
Ni Ni -3.0029 0.5091
;
International Tables for Crystallography
(Vol. C, Tables 4.2.6.8 and 6.1.1.4)
;
S S 0.3331 0.5567
;
International Tables for Crystallography
(Vol. C, Tables 4.2.6.8 and 6.1.1.4)
;

loop_
_geom_angle_atom_site_label_1
_geom_angle_atom_site_label_2
_geom_angle_atom_site_label_3
_geom_angle
S6 Ni1 S7 92.33(7)
S6 Ni1 S4 86.74(7)
S7 Ni1 S4 177.97(8)
S6 Ni1 S5 177.29(8)
S7 Ni1 S5 88.05(7)
S4 Ni1 S5 92.97(7)
S16 Ni2 S15 178.87(8)
S16 Ni2 S17 92.74(7)
S15 Ni2 S17 87.03(7)
S16 Ni2 S14 87.46(7)
S15 Ni2 S14 92.81(7)
S17 Ni2 S14 178.06(8)
S24 Ni3 S27 177.67(8)
S24 Ni3 S26 86.87(7)
S27 Ni3 S26 93.18(7)
S24 Ni3 S25 92.64(7)
S27 Ni3 S25 87.30(7)
S26 Ni3 S25 179.46(8)
S37 Ni4 S36 92.49(7)
S37 Ni4 S34 179.65(9)
S36 Ni4 S34 87.16(7)
S37 Ni4 S35 87.52(7)
S36 Ni4 S35 179.35(8)
S34 Ni4 S35 92.83(7)
S45 Ni5 S44 92.84(7)
S45 Ni5 S47 85.35(7)
S44 Ni5 S47 178.04(9)
S45 Ni5 S46 178.45(8)
S44 Ni5 S46 88.71(7)
S47 Ni5 S46 93.10(7)
S55 Ni6 S54 92.77(7)
S55 Ni6 S57 85.27(7)
S54 Ni6 S57 177.99(8)
S55 Ni6 S56 177.65(9)
S54 Ni6 S56 88.79(7)
S57 Ni6 S56 93.16(7)
C1 S2 C2 96.5(3)
C1 S3 C3 97.0(3)
C2 S4 Ni1 102.4(2)
C3 S5 Ni1 102.8(2)
C4 S6 Ni1 103.8(2)
C5 S7 Ni1 102.8(2)
C4 S8 C6 98.0(3)
C6 S9 C5 96.5(3)
C7 S12 C8 96.4(3)
C7 S13 C9 98.1(3)
C8 S14 Ni2 101.4(2)
C9 S15 Ni2 103.5(2)
C10 S16 Ni2 103.8(2)
C11 S17 Ni2 102.1(2)
C10 S18 C12 97.9(3)
C12 S19 C11 97.2(3)
C14 S22 C13 97.0(3)
C13 S23 C15 98.0(3)
C14 S24 Ni3 103.2(2)
C15 S25 Ni3 103.1(2)
C16 S26 Ni3 102.8(2)
C17 S27 Ni3 102.0(2)
C18 S28 C16 97.2(3)
C18 S29 C17 97.0(3)
C19 S32 C20 97.1(3)
C19 S33 C21 98.3(3)
C20 S34 Ni4 102.0(2)
C21 S35 Ni4 103.0(2)
C22 S36 Ni4 103.5(2)
C23 S37 Ni4 102.4(2)
C22 S38 C24 97.9(3)
C24 S39 C23 96.6(3)
C25 S42 C26 96.6(3)
C27 S43 C25 97.8(3)
C26 S44 Ni5 102.1(2)
C27 S45 Ni5 104.1(2)
C28 S46 Ni5 102.9(2)
C29 S47 Ni5 101.6(2)
C30 S48 C28 97.6(3)
C30 S49 C29 96.3(3)
C31 S52 C32 96.9(3)
C33 S53 C31 97.2(3)
C32 S54 Ni6 102.2(2)
C33 S55 Ni6 103.8(2)
C34 S56 Ni6 103.0(2)
C35 S57 Ni6 101.4(2)
C34 S58 C36 98.4(3)
C36 S59 C35 96.1(3)
C37 N1 C41 122.9(9)
C37 N1 C48 118.5(8)
C41 N1 C48 118.6(8)
C46 N2 C42 114.2(8)
C46 N2 C47 123.3(9)
C42 N2 C47 122.4(8)
S1 C1 S3 124.2(4)
S1 C1 S2 121.4(4)
S3 C1 S2 114.5(4)
C3 C2 S4 121.8(5)
C3 C2 S2 115.3(5)
S4 C2 S2 122.7(4)
C2 C3 S5 119.7(5)
C2 C3 S3 116.6(5)
S5 C3 S3 123.6(4)
C5 C4 S6 120.2(5)
C5 C4 S8 115.3(5)
S6 C4 S8 124.5(4)
C4 C5 S7 120.8(5)
C4 C5 S9 116.7(5)
S7 C5 S9 122.5(4)
S10 C6 S8 123.4(4)
S10 C6 S9 123.1(4)
S8 C6 S9 113.5(4)
S11 C7 S13 122.6(4)
S11 C7 S12 123.3(4)
S13 C7 S12 114.1(4)
C9 C8 S14 122.0(5)
C9 C8 S12 116.2(5)
S14 C8 S12 121.8(4)
C8 C9 S15 120.2(5)
C8 C9 S13 115.1(5)
S15 C9 S13 124.6(4)
C11 C10 S16 119.6(5)
C11 C10 S18 115.6(5)
S16 C10 S18 124.7(4)
C10 C11 S17 121.6(5)
C10 C11 S19 115.8(5)
S17 C11 S19 122.5(4)
S20 C12 S19 123.6(4)
S20 C12 S18 123.0(4)
S19 C12 S18 113.4(4)
S21 C13 S23 122.7(4)
S21 C13 S22 123.3(4)
S23 C13 S22 113.9(4)
C15 C14 S24 120.0(5)
C15 C14 S22 116.3(5)
S24 C14 S22 123.7(4)
C14 C15 S25 121.0(5)
C14 C15 S23 114.8(5)
S25 C15 S23 124.1(4)
C17 C16 S26 119.9(5)
C17 C16 S28 116.5(5)
S26 C16 S28 123.6(4)
C16 C17 S27 122.1(5)
C16 C17 S29 115.0(5)
S27 C17 S29 122.9(4)
S30 C18 S28 123.0(4)
S30 C18 S29 122.7(4)
S28 C18 S29 114.2(4)
S31 C19 S33 122.4(4)
S31 C19 S32 123.9(4)
S33 C19 S32 113.7(4)
C21 C20 S34 122.1(5)
C21 C20 S32 115.6(5)
S34 C20 S32 122.3(4)
C20 C21 S35 119.9(5)
C20 C21 S33 115.3(5)
S35 C21 S33 124.7(4)
C23 C22 S36 119.6(5)
C23 C22 S38 115.7(5)
S36 C22 S38 124.6(4)
C22 C23 S37 122.0(5)
C22 C23 S39 115.5(5)
S37 C23 S39 122.5(4)
S40 C24 S38 122.7(4)
S40 C24 S39 123.1(4)
S38 C24 S39 114.2(4)
S41 C25 S42 124.0(4)
S41 C25 S43 121.5(4)
S42 C25 S43 114.6(4)
C27 C26 S44 122.1(5)
C27 C26 S42 115.2(5)
S44 C26 S42 122.7(4)
C26 C27 S45 118.8(5)
C26 C27 S43 115.7(5)
S45 C27 S43 125.3(4)
C29 C28 S46 119.4(5)
C29 C28 S48 116.1(5)
S46 C28 S48 124.4(4)
C28 C29 S47 122.8(5)
C28 C29 S49 115.6(5)
S47 C29 S49 121.6(4)
S50 C30 S48 124.6(4)
S50 C30 S49 121.1(4)
S48 C30 S49 114.3(4)
S51 C31 S52 123.8(4)
S51 C31 S53 121.9(4)
S52 C31 S53 114.4(4)
C33 C32 S54 121.9(5)
C33 C32 S52 115.3(5)
S54 C32 S52 122.7(4)
C32 C33 S55 119.2(5)
C32 C33 S53 116.3(5)
S55 C33 S53 124.4(4)
C35 C34 S56 120.0(5)
C35 C34 S58 114.7(5)
S56 C34 S58 125.3(4)
C34 C35 S57 122.3(5)
C34 C35 S59 117.3(5)
S57 C35 S59 120.4(4)
S60 C36 S58 124.4(4)
S60 C36 S59 122.1(4)
S58 C36 S59 113.5(4)
N1 C37 C38 120.7(10)
N1 C37 H37 119.6
C38 C37 H37 119.6
C37 C38 C39 116.6(9)
C37 C38 H38 121.7
C39 C38 H38 121.7
C40 C39 C38 122.4(9)
C40 C39 H39 118.8
C38 C39 H39 118.8
C39 C40 C41 118.5(9)
C39 C40 H40 120.7
C41 C40 H40 120.7
N1 C41 C40 118.6(8)
N1 C41 C42 118.8(8)
C40 C41 C42 122.6(8)
C43 C42 N2 122.7(9)
C43 C42 C41 123.2(9)
N2 C42 C41 113.9(8)
C42 C43 C44 119.8(10)
C42 C43 H43 120.1
C44 C43 H43 120.1
C45 C44 C43 118.1(13)
C45 C44 H44 121.0
C43 C44 H44 121.0
C46 C45 C44 118.6(14)
C46 C45 H45 120.7
C44 C45 H45 120.7
C45 C46 N2 126.5(12)
C45 C46 H46 116.8
N2 C46 H46 116.8
N2 C47 C48 109.2(7)
N2 C47 H47A 109.8
C48 C47 H47A 109.8
N2 C47 H47B 109.8
C48 C47 H47B 109.8
H47A C47 H47B 108.3
N1 C48 C47 108.9(7)
N1 C48 H48A 109.9
C47 C48 H48A 109.9
N1 C48 H48B 109.9
C47 C48 H48B 109.9
H48A C48 H48B 108.3
C50 C49 H49A 109.5
C50 C49 H49B 109.5
H49A C49 H49B 109.5
C50 C49 H49C 109.5
H49A C49 H49C 109.5
H49B C49 H49C 109.5
N3 C50 C49 177.3(13)
C52 C51 H51A 109.5
C52 C51 H51B 109.5
H51A C51 H51B 109.5
C52 C51 H51C 109.5
H51A C51 H51C 109.5
H51B C51 H51C 109.5
N4 C52 C51 178.5(13)
C54 C53 H53A 109.5
C54 C53 H53B 109.5
H53A C53 H53B 109.5
C54 C53 H53C 109.5
H53A C53 H53C 109.5
H53B C53 H53C 109.5
N5 C54 C53 171(3)

loop_
_geom_bond_atom_site_label_1
_geom_bond_atom_site_label_2
_geom_bond_distance
Ni1 S6 2.1445(19)
Ni1 S7 2.1479(19)
Ni1 S4 2.1520(19)
Ni1 S5 2.1528(18)
Ni2 S16 2.1497(19)
Ni2 S15 2.1508(19)
Ni2 S17 2.1614(19)
Ni2 S14 2.1680(19)
Ni3 S24 2.1532(19)
Ni3 S27 2.1566(19)
Ni3 S26 2.1574(19)
Ni3 S25 2.1601(19)
Ni4 S37 2.1626(19)
Ni4 S36 2.1627(19)
Ni4 S34 2.1636(19)
Ni4 S35 2.1689(19)
Ni5 S45 2.1447(19)
Ni5 S44 2.1493(19)
Ni5 S47 2.1588(19)
Ni5 S46 2.1615(19)
Ni6 S55 2.1474(19)
Ni6 S54 2.1553(19)
Ni6 S57 2.1579(19)
Ni6 S56 2.1593(19)
S1 C1 1.655(6)
S2 C1 1.733(6)
S2 C2 1.750(6)
S3 C1 1.719(7)
S3 C3 1.730(6)
S4 C2 1.693(6)
S5 C3 1.707(7)
S6 C4 1.671(6)
S7 C5 1.693(6)
S8 C4 1.728(6)
S8 C6 1.737(6)
S9 C6 1.744(6)
S9 C5 1.747(6)
S10 C6 1.623(6)
S11 C7 1.645(6)
S12 C7 1.728(6)
S12 C8 1.760(6)
S13 C7 1.724(6)
S13 C9 1.731(6)
S14 C8 1.702(6)
S15 C9 1.674(6)
S16 C10 1.685(6)
S17 C11 1.702(6)
S18 C10 1.726(6)
S18 C12 1.744(6)
S19 C12 1.732(6)
S19 C11 1.751(6)
S20 C12 1.632(6)
S21 C13 1.640(6)
S22 C14 1.734(6)
S22 C13 1.740(6)
S23 C13 1.723(6)
S23 C15 1.735(6)
S24 C14 1.696(6)
S25 C15 1.678(6)
S26 C16 1.702(6)
S27 C17 1.698(6)
S28 C18 1.722(6)
S28 C16 1.731(6)
S29 C18 1.727(6)
S29 C17 1.753(6)
S30 C18 1.646(6)
S31 C19 1.647(6)
S32 C19 1.728(6)
S32 C20 1.758(6)
S33 C19 1.728(6)
S33 C21 1.731(6)
S34 C20 1.692(6)
S35 C21 1.687(6)
S36 C22 1.681(6)
S37 C23 1.683(6)
S38 C22 1.725(6)
S38 C24 1.727(6)
S39 C24 1.736(6)
S39 C23 1.762(6)
S40 C24 1.646(6)
S41 C25 1.657(6)
S42 C25 1.723(6)
S42 C26 1.760(6)
S43 C27 1.716(6)
S43 C25 1.728(6)
S44 C26 1.687(6)
S45 C27 1.673(6)
S46 C28 1.700(6)
S47 C29 1.696(6)
S48 C30 1.716(6)
S48 C28 1.720(6)
S49 C30 1.731(6)
S49 C29 1.754(6)
S50 C30 1.646(6)
S51 C31 1.647(6)
S52 C31 1.722(6)
S52 C32 1.753(6)
S53 C33 1.719(6)
S53 C31 1.740(6)
S54 C32 1.690(6)
S55 C33 1.683(6)
S56 C34 1.690(7)
S57 C35 1.710(6)
S58 C34 1.726(6)
S58 C36 1.735(6)
S59 C36 1.738(6)
S59 C35 1.755(6)
S60 C36 1.631(6)
N1 C37 1.312(9)
N1 C41 1.360(8)
N1 C48 1.459(8)
N2 C46 1.373(9)
N2 C42 1.374(8)
N2 C47 1.432(9)
N3 C50 1.085(10)
N4 C52 1.072(9)
N5 C54 1.08(2)
C2 C3 1.378(7)
C4 C5 1.388(7)
C8 C9 1.384(7)
C10 C11 1.395(7)
C14 C15 1.406(7)
C16 C17 1.382(7)
C20 C21 1.396(7)
C22 C23 1.401(7)
C26 C27 1.406(7)
C28 C29 1.381(7)
C32 C33 1.398(7)
C34 C35 1.377(7)
C37 C38 1.368(10)
C37 H37 0.9300
C38 C39 1.393(10)
C38 H38 0.9300
C39 C40 1.346(9)
C39 H39 0.9300
C40 C41 1.370(9)
C40 H40 0.9300
C41 C42 1.489(9)
C42 C43 1.347(10)
C43 C44 1.416(11)
C43 H43 0.9300
C44 C45 1.366(12)
C44 H44 0.9300
C45 C46 1.320(12)
C45 H45 0.9300
C46 H46 0.9300
C47 C48 1.493(9)
C47 H47A 0.9700
C47 H47B 0.9700
C48 H48A 0.9700
C48 H48B 0.9700
C49 C50 1.439(10)
C49 H49A 0.9600
C49 H49B 0.9600
C49 H49C 0.9600
C51 C52 1.429(10)
C51 H51A 0.9600
C51 H51B 0.9600
C51 H51C 0.9600
C53 C54 1.44(2)
C53 H53A 0.9600
C53 H53B 0.9600
C53 H53C 0.9600

loop_
_geom_torsion_atom_site_label_1
_geom_torsion_atom_site_label_2
_geom_torsion_atom_site_label_3
_geom_torsion_atom_site_label_4
_geom_torsion
C3 S3 C1 S1 176.2(5)
C3 S3 C1 S2 -2.5(4)
C2 S2 C1 S1 -175.8(4)
C2 S2 C1 S3 3.0(4)
Ni1 S4 C2 C3 -4.0(6)
Ni1 S4 C2 S2 -179.2(3)
C1 S2 C2 C3 -2.4(6)
C1 S2 C2 S4 173.2(4)
S4 C2 C3 S5 6.6(8)
S2 C2 C3 S5 -177.9(3)
S4 C2 C3 S3 -174.6(3)
S2 C2 C3 S3 1.0(7)
Ni1 S5 C3 C2 -5.2(6)
Ni1 S5 C3 S3 176.0(3)
C1 S3 C3 C2 0.9(6)
C1 S3 C3 S5 179.8(4)
Ni1 S6 C4 C5 1.1(6)
Ni1 S6 C4 S8 179.5(3)
C6 S8 C4 C5 0.2(5)
C6 S8 C4 S6 -178.3(4)
S6 C4 C5 S7 -1.6(8)
S8 C4 C5 S7 179.9(3)
S6 C4 C5 S9 179.6(3)
S8 C4 C5 S9 1.0(7)
Ni1 S7 C5 C4 1.1(5)
Ni1 S7 C5 S9 179.9(3)
C6 S9 C5 C4 -1.7(5)
C6 S9 C5 S7 179.5(4)
C4 S8 C6 S10 -179.1(4)
C4 S8 C6 S9 -1.3(4)
C5 S9 C6 S10 179.6(4)
C5 S9 C6 S8 1.7(4)
C9 S13 C7 S11 179.0(4)
C9 S13 C7 S12 -0.3(4)
C8 S12 C7 S11 -178.5(4)
C8 S12 C7 S13 0.8(4)
Ni2 S14 C8 C9 1.4(6)
Ni2 S14 C8 S12 -179.1(3)
C7 S12 C8 C9 -1.2(5)
C7 S12 C8 S14 179.2(4)
S14 C8 C9 S15 -2.3(8)
S12 C8 C9 S15 178.1(3)
S14 C8 C9 S13 -179.3(3)
S12 C8 C9 S13 1.1(7)
Ni2 S15 C9 C8 1.8(6)
Ni2 S15 C9 S13 178.5(3)
C7 S13 C9 C8 -0.5(5)
C7 S13 C9 S15 -177.4(4)
Ni2 S16 C10 C11 -3.1(6)
Ni2 S16 C10 S18 -179.2(3)
C12 S18 C10 C11 0.8(5)
C12 S18 C10 S16 177.0(4)
S16 C10 C11 S17 4.4(8)
S18 C10 C11 S17 -179.1(3)
S16 C10 C11 S19 -178.4(3)
S18 C10 C11 S19 -1.9(7)
Ni2 S17 C11 C10 -3.2(6)
Ni2 S17 C11 S19 179.9(3)
C12 S19 C11 C10 2.1(6)
C12 S19 C11 S17 179.2(4)
C11 S19 C12 S20 -179.5(4)
C11 S19 C12 S18 -1.5(4)
C10 S18 C12 S20 178.7(4)
C10 S18 C12 S19 0.7(4)
C15 S23 C13 S21 178.4(4)
C15 S23 C13 S22 1.1(4)
C14 S22 C13 S21 -178.3(4)
C14 S22 C13 S23 -0.9(4)
Ni3 S24 C14 C15 0.9(5)
Ni3 S24 C14 S22 -178.7(3)
C13 S22 C14 C15 0.3(5)
C13 S22 C14 S24 180.0(4)
S24 C14 C15 S25 -1.0(7)
S22 C14 C15 S25 178.7(3)
S24 C14 C15 S23 -179.3(3)
S22 C14 C15 S23 0.4(6)
Ni3 S25 C15 C14 0.5(6)
Ni3 S25 C15 S23 178.6(3)
C13 S23 C15 C14 -0.9(5)
C13 S23 C15 S25 -179.1(4)
Ni3 S26 C16 C17 -0.5(6)
Ni3 S26 C16 S28 -179.5(3)
C18 S28 C16 C17 2.4(6)
C18 S28 C16 S26 -178.5(4)
S26 C16 C17 S27 0.2(8)
S28 C16 C17 S27 179.2(3)
S26 C16 C17 S29 179.1(3)
S28 C16 C17 S29 -1.8(7)
Ni3 S27 C17 C16 0.3(6)
Ni3 S27 C17 S29 -178.6(3)
C18 S29 C17 C16 0.2(6)
C18 S29 C17 S27 179.2(4)
C16 S28 C18 S30 179.3(4)
C16 S28 C18 S29 -2.2(4)
C17 S29 C18 S30 180.0(4)
C17 S29 C18 S28 1.4(4)
C21 S33 C19 S31 -179.1(4)
C21 S33 C19 S32 1.9(4)
C20 S32 C19 S31 179.8(4)
C20 S32 C19 S33 -1.2(4)
Ni4 S34 C20 C21 2.1(6)
Ni4 S34 C20 S32 -179.6(3)
C19 S32 C20 C21 -0.1(5)
C19 S32 C20 S34 -178.6(4)
S34 C20 C21 S35 -4.4(8)
S32 C20 C21 S35 177.1(3)
S34 C20 C21 S33 180.0(3)
S32 C20 C21 S33 1.5(7)
Ni4 S35 C21 C20 4.1(6)
Ni4 S35 C21 S33 179.3(4)
C19 S33 C21 C20 -2.0(5)
C19 S33 C21 S35 -177.4(4)
Ni4 S36 C22 C23 -3.2(6)
Ni4 S36 C22 S38 -179.1(4)
C24 S38 C22 C23 2.4(5)
C24 S38 C22 S36 178.5(4)
S36 C22 C23 S37 3.5(8)
S38 C22 C23 S37 179.7(3)
S36 C22 C23 S39 -178.4(3)
S38 C22 C23 S39 -2.2(7)
Ni4 S37 C23 C22 -1.6(6)
Ni4 S37 C23 S39 -179.6(3)
C24 S39 C23 C22 0.8(5)
C24 S39 C23 S37 178.9(4)
C22 S38 C24 S40 179.5(4)
C22 S38 C24 S39 -1.8(4)
C23 S39 C24 S40 179.6(4)
C23 S39 C24 S38 0.9(4)
C26 S42 C25 S41 179.7(4)
C26 S42 C25 S43 -0.3(4)
C27 S43 C25 S41 -178.9(4)
C27 S43 C25 S42 1.2(4)
Ni5 S44 C26 C27 2.0(5)
Ni5 S44 C26 S42 179.5(3)
C25 S42 C26 C27 -1.0(5)
C25 S42 C26 S44 -178.6(4)
S44 C26 C27 S45 -3.4(7)
S42 C26 C27 S45 178.9(3)
S44 C26 C27 S43 179.6(3)
S42 C26 C27 S43 2.0(6)
Ni5 S45 C27 C26 2.8(5)
Ni5 S45 C27 S43 179.4(3)
C25 S43 C27 C26 -1.9(5)
C25 S43 C27 S45 -178.6(4)
Ni5 S46 C28 C29 -1.7(6)
Ni5 S46 C28 S48 -179.5(4)
C30 S48 C28 C29 3.2(6)
C30 S48 C28 S46 -178.9(4)
S46 C28 C29 S47 0.3(8)
S48 C28 C29 S47 178.3(3)
S46 C28 C29 S49 180.0(3)
S48 C28 C29 S49 -2.1(7)
Ni5 S47 C29 C28 1.3(6)
Ni5 S47 C29 S49 -178.4(3)
C30 S49 C29 C28 -0.2(5)
C30 S49 C29 S47 179.5(4)
C28 S48 C30 S50 178.3(5)
C28 S48 C30 S49 -3.3(4)
C29 S49 C30 S50 -179.2(4)
C29 S49 C30 S48 2.4(4)
C32 S52 C31 S51 179.4(4)
C32 S52 C31 S53 0.3(4)
C33 S53 C31 S51 -178.1(4)
C33 S53 C31 S52 1.0(4)
Ni6 S54 C32 C33 1.8(6)
Ni6 S54 C32 S52 178.4(3)
C31 S52 C32 C33 -2.0(5)
C31 S52 C32 S54 -178.8(4)
S54 C32 C33 S55 -4.2(8)
S52 C32 C33 S55 178.9(3)
S54 C32 C33 S53 179.9(3)
S52 C32 C33 S53 3.1(7)
Ni6 S55 C33 C32 4.2(5)
Ni6 S55 C33 S53 179.7(3)
C31 S53 C33 C32 -2.5(5)
C31 S53 C33 S55 -178.1(4)
Ni6 S56 C34 C35 -2.4(6)
Ni6 S56 C34 S58 178.3(4)
C36 S58 C34 C35 1.8(6)
C36 S58 C34 S56 -178.8(4)
S56 C34 C35 S57 0.7(8)
S58 C34 C35 S57 -179.9(3)
S56 C34 C35 S59 -179.5(3)
S58 C34 C35 S59 -0.1(7)
Ni6 S57 C35 C34 1.4(6)
Ni6 S57 C35 S59 -178.4(3)
C36 S59 C35 C34 -1.7(5)
C36 S59 C35 S57 178.1(4)
C34 S58 C36 S60 177.4(4)
C34 S58 C36 S59 -3.0(4)
C35 S59 C36 S60 -177.5(4)
C35 S59 C36 S58 2.8(4)
C41 N1 C37 C38 3.1(13)
C48 N1 C37 C38 179.9(7)
N1 C37 C38 C39 -3.0(13)
C37 C38 C39 C40 4.3(14)
C38 C39 C40 C41 -5.6(14)
C37 N1 C41 C40 -4.2(12)
C48 N1 C41 C40 179.0(7)
C37 N1 C41 C42 174.7(7)
C48 N1 C41 C42 -2.0(10)
C39 C40 C41 N1 5.3(12)
C39 C40 C41 C42 -173.6(8)
C46 N2 C42 C43 0.3(11)
C47 N2 C42 C43 176.9(8)
C46 N2 C42 C41 175.8(6)
C47 N2 C42 C41 -7.5(10)
N1 C41 C42 C43 -156.6(7)
C40 C41 C42 C43 22.3(11)
N1 C41 C42 N2 27.8(10)
C40 C41 C42 N2 -153.3(7)
N2 C42 C43 C44 -1.1(13)
C41 C42 C43 C44 -176.3(7)
C42 C43 C44 C45 3.7(15)
C43 C44 C45 C46 -5.4(17)
C44 C45 C46 N2 5.0(18)
C42 N2 C46 C45 -2.3(13)
C47 N2 C46 C45 -178.9(10)
C46 N2 C47 C48 141.7(7)
C42 N2 C47 C48 -34.6(11)
C37 N1 C48 C47 142.4(8)
C41 N1 C48 C47 -40.7(10)
N2 C47 C48 N1 57.3(10)
